data_7204828
loop_
_publ_author_name
'Carsten P. Roll'
'Alexander G. Martin'
'Helmar G\"orls'
'Guido Leibeling'
'Daniel Guillon'
'Bertrand Donnio'
'Wolfgang Weigand'

_publ_section_title
;
 Rodlike metallomesogens containing nickel(II), palladium(II) and
 copper(II) based on novel enaminoketonato ligands
;
_journal_issue 11
_journal_name_full 'J. Mater. Chem.'
_journal_page_first 1722
_journal_page_last 1730
_journal_paper_doi 10.1039/b316731c
_journal_volume 14
_journal_year 2004
_chemical_formula_sum 'C29 H39 N O4'
_chemical_formula_weight 465.61
_chemical_name_systematic
; 
? 
;
_space_group_IT_number 4
_symmetry_cell_setting monoclinic
_symmetry_space_group_name_Hall 'P 2yb'
_symmetry_space_group_name_H-M 'P 1 21 1'
_atom_sites_solution_hydrogens mixed
_atom_sites_solution_primary direct
_atom_sites_solution_secondary difmap
_audit_creation_method SHELXL-97
_cell_angle_alpha 90.00
_cell_angle_beta 92.904(5)
_cell_angle_gamma 90.00
_cell_formula_units_Z 2
_cell_length_a 5.4266(3)
_cell_length_b 9.1466(8)
_cell_length_c 26.211(2)
_cell_measurement_temperature 183(2)
_cell_volume 1299.31(17)
_computing_cell_refinement DENZO
_computing_data_collection COLLECT
_computing_data_reduction DENZO
_computing_molecular_graphics SHELXTL/PC
_computing_publication_material SHELXL-97
_computing_structure_refinement 'SHELXL-97 (Sheldrick, 1997)'
_computing_structure_solution 'SHELXS-97 (Sheldrick, 1990)'
_diffrn_ambient_temperature 183(2)
_diffrn_measured_fraction_theta_full 0.889
_diffrn_measured_fraction_theta_max 0.889
_diffrn_measurement_device_type KappaCCD
_diffrn_measurement_method 'phi- + omega-scan'
_diffrn_radiation_monochromator graphite
_diffrn_radiation_source 'fine-focus sealed tube'
_diffrn_radiation_type MoK\a
_diffrn_radiation_wavelength 0.71073
_diffrn_reflns_av_R_equivalents 0.0000
_diffrn_reflns_av_sigmaI/netI 0.1527
_diffrn_reflns_limit_h_max 6
_diffrn_reflns_limit_h_min -6
_diffrn_reflns_limit_k_max 11
_diffrn_reflns_limit_k_min -11
_diffrn_reflns_limit_l_max 33
_diffrn_reflns_limit_l_min -33
_diffrn_reflns_number 4639
_diffrn_reflns_theta_full 27.45
_diffrn_reflns_theta_max 27.45
_diffrn_reflns_theta_min 3.80
_exptl_absorpt_coefficient_mu 0.078
_exptl_crystal_colour yellow
_exptl_crystal_density_diffrn 1.190
_exptl_crystal_density_method 'not measured'
_exptl_crystal_description prism
_exptl_crystal_F_000 504
_exptl_crystal_size_max 0.20
_exptl_crystal_size_mid 0.18
_exptl_crystal_size_min 0.12
_refine_diff_density_max 0.195
_refine_diff_density_min -0.205
_refine_diff_density_rms 0.046
_refine_ls_abs_structure_details 'Flack H D (1983), Acta Cryst. A39, 876-881'
_refine_ls_abs_structure_Flack -3.0(19)
_refine_ls_extinction_method none
_refine_ls_goodness_of_fit_ref 1.014
_refine_ls_hydrogen_treatment mixed
_refine_ls_matrix_type full
_refine_ls_number_parameters 311
_refine_ls_number_reflns 4639
_refine_ls_number_restraints 1
_refine_ls_restrained_S_all 1.014
_refine_ls_R_factor_all 0.1682
_refine_ls_R_factor_gt 0.0823
_refine_ls_shift/su_max 0.009
_refine_ls_shift/su_mean 0.001
_refine_ls_structure_factor_coef Fsqd
_refine_ls_weighting_details 'calc w=1/[\s^2^(Fo^2^)+(0.0441P)^2^+0.3560P] where P=(Fo^2^+2Fc^2^)/3'
_refine_ls_weighting_scheme calc
_refine_ls_wR_factor_gt 0.1258
_refine_ls_wR_factor_ref 0.1522
_reflns_number_gt 2645
_reflns_number_total 4639
_reflns_threshold_expression >2sigma(I)
_cod_data_source_file b316731c.txt
_cod_data_source_block FO1262
_cod_depositor_comments
;
The following automatic conversions were performed:

'_atom_sites_solution_hydrogens' value 'geom/difmap' was changed to
'mixed'.

Automatic conversion script
Id: cif_fix_values 6452 2018-10-05 10:23:21Z andrius 
;
_cod_original_cell_volume 1299.3(2)
_cod_original_sg_symbol_H-M P2(1)
_cod_database_code 7204828

loop_
_symmetry_equiv_pos_as_xyz
'x, y, z'
'-x, y+1/2, -z'

loop_
_atom_site_label
_atom_site_type_symbol
_atom_site_fract_x
_atom_site_fract_y
_atom_site_fract_z
_atom_site_U_iso_or_equiv
_atom_site_adp_type
_atom_site_occupancy
_atom_site_symmetry_multiplicity
_atom_site_calc_flag
_atom_site_refinement_flags
_atom_site_disorder_assembly
_atom_site_disorder_group
O1 O 1.2010(5) 0.2076(3) 0.28550(11) 0.0384(8) Uani 1 1 d . . .
O2 O 1.8192(5) -0.1276(4) 0.12074(11) 0.0430(8) Uani 1 1 d . . .
O3 O 1.9189(5) 0.1077(3) 0.10916(11) 0.0413(8) Uani 1 1 d . . .
O4 O 2.5921(7) 0.1403(4) -0.15483(15) 0.0903(16) Uani 1 1 d . . .
N1 N 2.4585(6) 0.0406(5) -0.06438(15) 0.0371(9) Uani 1 1 d . . .
C1 C -0.6454(9) 0.1581(6) 0.69858(19) 0.0632(16) Uani 1 1 d . . .
H1B H -0.7472 0.0881 0.7165 0.095 Uiso 1 1 calc R . .
H1C H -0.7518 0.2318 0.6816 0.095 Uiso 1 1 calc R . .
H1D H -0.5301 0.2060 0.7232 0.095 Uiso 1 1 calc R . .
C2 C -0.5013(8) 0.0777(5) 0.65891(17) 0.0439(12) Uani 1 1 d . . .
H2A H -0.6194 0.0282 0.6346 0.053 Uiso 1 1 calc R . .
H2B H -0.3989 0.0012 0.6763 0.053 Uiso 1 1 calc R . .
C3 C -0.3343(8) 0.1764(5) 0.62893(17) 0.0398(11) Uani 1 1 d . . .
H3A H -0.4364 0.2527 0.6113 0.048 Uiso 1 1 calc R . .
H3B H -0.2160 0.2261 0.6531 0.048 Uiso 1 1 calc R . .
C4 C -0.1921(7) 0.0950(5) 0.58982(16) 0.0358(11) Uani 1 1 d . . .
H4A H -0.3115 0.0420 0.5667 0.043 Uiso 1 1 calc R . .
H4B H -0.0871 0.0209 0.6078 0.043 Uiso 1 1 calc R . .
C5 C -0.0294(7) 0.1886(5) 0.55747(16) 0.0376(11) Uani 1 1 d . . .
H5A H -0.1334 0.2623 0.5390 0.045 Uiso 1 1 calc R . .
H5B H 0.0911 0.2416 0.5802 0.045 Uiso 1 1 calc R . .
C6 C 0.1092(7) 0.1008(5) 0.51906(16) 0.0356(11) Uani 1 1 d . . .
H6A H -0.0121 0.0477 0.4965 0.043 Uiso 1 1 calc R . .
H6B H 0.2120 0.0269 0.5377 0.043 Uiso 1 1 calc R . .
C7 C 0.2742(7) 0.1911(5) 0.48605(15) 0.0345(11) Uani 1 1 d . . .
H7A H 0.1717 0.2645 0.4670 0.041 Uiso 1 1 calc R . .
H7B H 0.3954 0.2446 0.5085 0.041 Uiso 1 1 calc R . .
C8 C 0.4126(7) 0.1012(5) 0.44814(15) 0.0329(11) Uani 1 1 d . . .
H8A H 0.5160 0.0282 0.4671 0.039 Uiso 1 1 calc R . .
H8B H 0.2917 0.0473 0.4257 0.039 Uiso 1 1 calc R . .
C9 C 0.5757(7) 0.1920(5) 0.41520(16) 0.0349(11) Uani 1 1 d . . .
H9A H 0.6941 0.2471 0.4378 0.042 Uiso 1 1 calc R . .
H9B H 0.4712 0.2642 0.3961 0.042 Uiso 1 1 calc R . .
C10 C 0.7199(7) 0.1050(5) 0.37726(16) 0.0346(11) Uani 1 1 d . . .
H10A H 0.6020 0.0540 0.3533 0.042 Uiso 1 1 calc R . .
H10B H 0.8189 0.0297 0.3961 0.042 Uiso 1 1 calc R . .
C11 C 0.8923(7) 0.1989(5) 0.34642(16) 0.0356(11) Uani 1 1 d . . .
H11A H 0.7937 0.2735 0.3271 0.043 Uiso 1 1 calc R . .
H11B H 1.0100 0.2507 0.3702 0.043 Uiso 1 1 calc R . .
C12 C 1.0335(7) 0.1096(5) 0.30982(16) 0.0341(11) Uani 1 1 d . . .
H12A H 1.1269 0.0313 0.3283 0.041 Uiso 1 1 calc R . .
H12B H 0.9191 0.0638 0.2839 0.041 Uiso 1 1 calc R . .
C13 C 1.3482(7) 0.1498(5) 0.24975(15) 0.0327(11) Uani 1 1 d . . .
C14 C 1.3533(7) 0.0027(5) 0.23753(16) 0.0375(11) Uani 1 1 d . . .
H14A H 1.2524 -0.0652 0.2543 0.045 Uiso 1 1 calc R . .
C15 C 1.5091(7) -0.0436(5) 0.20026(15) 0.0368(11) Uani 1 1 d . . .
H15A H 1.5142 -0.1445 0.1917 0.044 Uiso 1 1 calc R . .
C16 C 1.6568(7) 0.0535(5) 0.17538(16) 0.0309(10) Uani 1 1 d . . .
C17 C 1.6503(7) 0.2009(5) 0.18848(16) 0.0398(12) Uani 1 1 d . . .
H17A H 1.7502 0.2691 0.1716 0.048 Uiso 1 1 calc R . .
C18 C 1.4988(7) 0.2486(5) 0.22602(16) 0.0398(12) Uani 1 1 d . . .
H18A H 1.4979 0.3489 0.2355 0.048 Uiso 1 1 calc R . .
C19 C 1.8041(7) -0.0021(6) 0.13375(16) 0.0349(11) Uani 1 1 d . . .
C20 C 2.0522(7) 0.0770(5) 0.06587(15) 0.0304(11) Uani 1 1 d . . .
C21 C 1.9901(8) 0.1582(5) 0.02314(17) 0.0405(12) Uani 1 1 d . . .
H21A H 1.8544 0.2238 0.0231 0.049 Uiso 1 1 calc R . .
C22 C 2.1258(7) 0.1443(5) -0.02018(16) 0.0375(11) Uani 1 1 d . . .
H22A H 2.0822 0.1995 -0.0500 0.045 Uiso 1 1 calc R . .
C23 C 2.3247(7) 0.0496(5) -0.01953(16) 0.0325(11) Uani 1 1 d . . .
C24 C 2.3845(7) -0.0307(5) 0.02362(16) 0.0331(10) Uani 1 1 d . . .
H24A H 2.5206 -0.0961 0.0239 0.040 Uiso 1 1 calc R . .
C25 C 2.2491(7) -0.0177(5) 0.06671(16) 0.0386(11) Uani 1 1 d . . .
H25A H 2.2915 -0.0733 0.0965 0.046 Uiso 1 1 calc R . .
C26 C 2.6386(8) -0.0548(6) -0.07361(18) 0.0490(13) Uani 1 1 d . . .
H26A H 2.6678 -0.1307 -0.0493 0.059 Uiso 1 1 calc R . .
C27 C 2.7834(8) -0.0533(6) -0.11451(17) 0.0482(13) Uani 1 1 d . . .
H27A H 2.9066 -0.1264 -0.1168 0.058 Uiso 1 1 calc R . .
C28 C 2.7586(8) 0.0523(6) -0.15376(19) 0.0463(12) Uani 1 1 d . . .
C29 C 2.9493(8) 0.0568(6) -0.19468(18) 0.0531(14) Uani 1 1 d . . .
H29A H 2.9081 0.1359 -0.2189 0.080 Uiso 1 1 calc R . .
H29B H 2.9487 -0.0367 -0.2129 0.080 Uiso 1 1 calc R . .
H29C H 3.1135 0.0742 -0.1785 0.080 Uiso 1 1 calc R . .
H1N1 H 2.439(8) 0.111(5) -0.0865(18) 0.048(16) Uiso 1 1 d . . .

loop_
_atom_site_aniso_label
_atom_site_aniso_U_11
_atom_site_aniso_U_22
_atom_site_aniso_U_33
_atom_site_aniso_U_23
_atom_site_aniso_U_13
_atom_site_aniso_U_12
O1 0.0422(17) 0.0353(19) 0.0399(17) -0.0027(15) 0.0241(15) -0.0024(14)
O2 0.0518(18) 0.034(2) 0.046(2) -0.0068(16) 0.0255(15) -0.0058(15)
O3 0.0507(18) 0.037(2) 0.0386(18) -0.0035(16) 0.0242(15) -0.0047(16)
O4 0.099(3) 0.095(3) 0.083(3) 0.053(3) 0.068(2) 0.061(3)
N1 0.035(2) 0.040(3) 0.037(2) 0.004(2) 0.0101(17) 0.0051(18)
C1 0.065(3) 0.075(4) 0.053(3) -0.008(3) 0.031(3) -0.009(3)
C2 0.042(3) 0.051(3) 0.040(3) 0.000(2) 0.016(2) -0.006(2)
C3 0.038(2) 0.044(3) 0.039(3) -0.006(2) 0.016(2) -0.008(2)
C4 0.035(2) 0.038(3) 0.036(3) 0.002(2) 0.015(2) -0.003(2)
C5 0.041(3) 0.041(3) 0.032(2) -0.002(2) 0.014(2) -0.004(2)
C6 0.034(2) 0.040(3) 0.034(2) 0.003(2) 0.014(2) -0.001(2)
C7 0.031(2) 0.041(3) 0.032(2) 0.002(2) 0.011(2) -0.002(2)
C8 0.031(2) 0.036(3) 0.033(3) 0.001(2) 0.0113(19) 0.0029(19)
C9 0.035(2) 0.040(3) 0.031(2) 0.001(2) 0.013(2) 0.004(2)
C10 0.030(2) 0.039(3) 0.036(2) -0.001(2) 0.012(2) 0.0025(19)
C11 0.033(2) 0.044(3) 0.032(2) 0.001(2) 0.011(2) 0.003(2)
C12 0.034(2) 0.039(3) 0.031(2) 0.001(2) 0.0150(19) 0.0009(19)
C13 0.036(2) 0.038(3) 0.025(2) -0.003(2) 0.013(2) 0.003(2)
C14 0.043(2) 0.038(3) 0.033(3) 0.003(2) 0.019(2) -0.007(2)
C15 0.046(3) 0.034(3) 0.032(3) -0.001(2) 0.012(2) -0.005(2)
C16 0.029(2) 0.033(3) 0.031(2) -0.006(2) 0.0023(19) -0.0010(19)
C17 0.034(2) 0.046(3) 0.040(3) 0.005(2) 0.013(2) -0.012(2)
C18 0.046(3) 0.035(3) 0.040(3) 0.003(2) 0.017(2) -0.002(2)
C19 0.031(2) 0.046(3) 0.028(3) 0.001(2) 0.004(2) -0.008(2)
C20 0.032(2) 0.039(3) 0.022(2) -0.007(2) 0.0158(19) -0.004(2)
C21 0.039(2) 0.044(3) 0.040(3) 0.001(2) 0.016(2) 0.006(2)
C22 0.041(3) 0.040(3) 0.033(3) 0.000(2) 0.011(2) 0.000(2)
C23 0.034(2) 0.041(3) 0.024(2) -0.001(2) 0.0144(18) -0.005(2)
C24 0.030(2) 0.039(3) 0.031(3) 0.004(2) 0.0081(19) 0.0030(19)
C25 0.038(2) 0.047(3) 0.031(3) 0.003(2) 0.002(2) -0.006(2)
C26 0.060(3) 0.044(3) 0.045(3) 0.007(2) 0.018(2) 0.016(3)
C27 0.051(3) 0.051(3) 0.044(3) 0.007(3) 0.015(2) 0.024(2)
C28 0.047(3) 0.048(3) 0.047(3) 0.003(3) 0.022(2) 0.010(2)
C29 0.058(3) 0.057(4) 0.047(3) 0.008(3) 0.027(2) 0.005(3)

loop_
_atom_type_symbol
_atom_type_description
_atom_type_scat_dispersion_real
_atom_type_scat_dispersion_imag
_atom_type_scat_source
C C 0.0033 0.0016 'International Tables Vol C Tables 4.2.6.8 and 6.1.1.4'
H H 0.0000 0.0000 'International Tables Vol C Tables 4.2.6.8 and 6.1.1.4'
N N 0.0061 0.0033 'International Tables Vol C Tables 4.2.6.8 and 6.1.1.4'
O O 0.0106 0.0060 'International Tables Vol C Tables 4.2.6.8 and 6.1.1.4'

loop_
_geom_angle_atom_site_label_1
_geom_angle_atom_site_label_2
_geom_angle_atom_site_label_3
_geom_angle
_geom_angle_site_symmetry_1
_geom_angle_site_symmetry_3
_geom_angle_publ_flag
C13 O1 C12 117.7(3) . . ?
C19 O3 C20 120.1(4) . . ?
C26 N1 C23 126.7(4) . . ?
C1 C2 C3 113.9(4) . . ?
C4 C3 C2 113.2(4) . . ?
C3 C4 C5 115.6(4) . . ?
C6 C5 C4 113.2(4) . . ?
C5 C6 C7 114.6(4) . . ?
C8 C7 C6 113.8(4) . . ?
C9 C8 C7 113.5(4) . . ?
C8 C9 C10 114.9(4) . . ?
C9 C10 C11 113.6(4) . . ?
C12 C11 C10 112.2(4) . . ?
O1 C12 C11 107.3(4) . . ?
O1 C13 C14 123.6(4) . . ?
O1 C13 C18 115.7(4) . . ?
C14 C13 C18 120.7(4) . . ?
C13 C14 C15 118.6(4) . . ?
C16 C15 C14 121.6(4) . . ?
C15 C16 C17 118.9(4) . . ?
C15 C16 C19 118.5(4) . . ?
C17 C16 C19 122.5(4) . . ?
C18 C17 C16 120.3(4) . . ?
C17 C18 C13 119.9(4) . . ?
O2 C19 O3 122.1(4) . . ?
O2 C19 C16 125.9(4) . . ?
O3 C19 C16 112.0(4) . . ?
C25 C20 C21 120.9(4) . . ?
C25 C20 O3 123.0(4) . . ?
C21 C20 O3 115.9(4) . . ?
C20 C21 C22 120.0(4) . . ?
C23 C22 C21 119.5(4) . . ?
C24 C23 C22 119.8(4) . . ?
C24 C23 N1 122.9(4) . . ?
C22 C23 N1 117.3(4) . . ?
C23 C24 C25 120.8(4) . . ?
C20 C25 C24 119.1(4) . . ?
N1 C26 C27 126.2(4) . . ?
C26 C27 C28 122.9(4) . . ?
O4 C28 C27 121.0(4) . . ?
O4 C28 C29 119.8(4) . . ?
C27 C28 C29 119.1(4) . . ?

loop_
_geom_bond_atom_site_label_1
_geom_bond_atom_site_label_2
_geom_bond_distance
_geom_bond_site_symmetry_2
_geom_bond_publ_flag
O1 C13 1.368(5) . ?
O1 C12 1.447(5) . ?
O2 C19 1.202(5) . ?
O3 C19 1.361(5) . ?
O3 C20 1.405(5) . ?
O4 C28 1.209(5) . ?
N1 C26 1.341(5) . ?
N1 C23 1.415(5) . ?
C1 C2 1.522(6) . ?
C2 C3 1.525(6) . ?
C3 C4 1.510(5) . ?
C4 C5 1.519(6) . ?
C5 C6 1.517(5) . ?
C6 C7 1.520(5) . ?
C7 C8 1.517(5) . ?
C8 C9 1.515(5) . ?
C9 C10 1.521(6) . ?
C10 C11 1.531(5) . ?
C11 C12 1.500(6) . ?
C13 C14 1.383(6) . ?
C13 C18 1.387(6) . ?
C14 C15 1.390(5) . ?
C15 C16 1.382(6) . ?
C16 C17 1.392(6) . ?
C16 C19 1.475(6) . ?
C17 C18 1.384(5) . ?
C20 C25 1.374(6) . ?
C20 C21 1.371(6) . ?
C21 C22 1.390(6) . ?
C22 C23 1.383(5) . ?
C23 C24 1.374(5) . ?
C24 C25 1.384(5) . ?
C26 C27 1.361(6) . ?
C27 C28 1.413(6) . ?
C28 C29 1.528(6) . ?

loop_
_cod_related_entry_id
_cod_related_entry_database
_cod_related_entry_code
1 ChemSpider 30653716
